data_1550718
loop_
_publ_author_name
'Seki, Tomohiro'
'Mashimo, Takaki'
'Ito, Hajime'

_publ_section_title
;
 Anisotropic strain release in a thermosalient crystal: Correlation
 between the microscopic orientation of molecular rearrangements and the
 macroscopic mechanical motion
;
_journal_name_full 'Chemical Science'
_journal_paper_doi 10.1039/C8SC05563G
_journal_year 2019
_chemical_formula_moiety 'C27 H19 Au Cl N'
_chemical_formula_sum 'C27 H19 Au Cl N'
_chemical_formula_weight 589.85
_chemical_name_systematic 1_-50C
_space_group_crystal_system monoclinic
_space_group_IT_number 14
_space_group_name_Hall '-P 2ybc'
_space_group_name_H-M_alt 'P 1 21/c 1'
_symmetry_space_group_name_Hall '-P 2ybc'
_symmetry_space_group_name_H-M 'P 1 21/c 1'
_atom_sites_solution_hydrogens geom
_atom_sites_solution_primary dual
_audit_creation_date 2018-08-02
_audit_creation_method
;
Olex2 1.2
(compiled 2018.05.29 svn.r3508 for OlexSys, GUI svn.r5506)
;
_audit_update_record
;
2018-12-11 deposited with the CCDC.    2019-03-06 downloaded from the CCDC.
;
_cell_angle_alpha 90
_cell_angle_beta 108.005(3)
_cell_angle_gamma 90
_cell_formula_units_Z 4
_cell_length_a 11.6176(3)
_cell_length_b 11.5301(3)
_cell_length_c 17.0283(5)
_cell_measurement_reflns_used 10705
_cell_measurement_temperature 223
_cell_measurement_theta_max 28.5890
_cell_measurement_theta_min 3.0740
_cell_volume 2169.28(11)
_computing_cell_refinement 'CrysAlisPro 1.171.39.43a (Rigaku OD, 2018)'
_computing_data_collection 'CrysAlisPro 1.171.39.43a (Rigaku OD, 2018)'
_computing_data_reduction 'CrysAlisPro 1.171.39.43a (Rigaku OD, 2018)'
_computing_molecular_graphics 'Olex2 (Dolomanov et al., 2009)'
_computing_publication_material 'Olex2 (Dolomanov et al., 2009)'
_computing_structure_refinement 'ShelXL (Sheldrick, 2015)'
_computing_structure_solution 'ShelXT (Sheldrick, 2015)'
_diffrn_ambient_temperature 223
_diffrn_detector 'PLATUS 200K area detector'
_diffrn_detector_area_resol_mean 5.811
_diffrn_detector_type 'HPC area detector'
_diffrn_measured_fraction_theta_full 0.995
_diffrn_measured_fraction_theta_max 0.866
_diffrn_measurement_details
;
List of Runs (angles in degrees, time in seconds):

  # Type    Start    End  Width  t~exp~   \w     \q     \k     \f   Frames
#--------------------------------------------------------------------------
  1  \w    -19.00   6.00   0.50    0.60    --    5.00  45.00 -13.00   50
  2  \w    -32.00  -7.00   0.50    0.60    --   -7.40  45.00 -13.00   50
  3  \w    -97.00 -49.00   0.50    0.60    --   -7.40  29.00 -90.00   96
  4  \w    -26.00   0.00   0.50    0.60    --   -7.40  29.00 -90.00   52
  5  \w     35.00  82.00   0.50    0.60    --   -7.40  29.00 -90.00   94
  6  \w    -88.00  66.00   0.50    0.60    --   -7.40  29.00  60.00  308
;
_diffrn_measurement_device 'four-circle diffractometer'
_diffrn_measurement_device_type 'Rigaku XtaLAB P200'
_diffrn_measurement_method '\w scans'
_diffrn_orient_matrix_type 'CrysAlisPro convention (1999,Acta A55,543-557)'
_diffrn_orient_matrix_UB_11 -0.0632478000
_diffrn_orient_matrix_UB_12 0.0099521000
_diffrn_orient_matrix_UB_13 -0.0107837000
_diffrn_orient_matrix_UB_21 0.0101067000
_diffrn_orient_matrix_UB_22 0.0424346000
_diffrn_orient_matrix_UB_23 0.0316055000
_diffrn_orient_matrix_UB_31 0.0046049000
_diffrn_orient_matrix_UB_32 0.0433929000
_diffrn_orient_matrix_UB_33 -0.0283483000
_diffrn_radiation_monochromator 'multi-layer mirror optics'
_diffrn_radiation_probe x-ray
_diffrn_radiation_type MoK\a
_diffrn_radiation_wavelength 0.71073
_diffrn_reflns_av_R_equivalents 0.0440
_diffrn_reflns_av_unetI/netI 0.0361
_diffrn_reflns_Laue_measured_fraction_full 0.995
_diffrn_reflns_Laue_measured_fraction_max 0.866
_diffrn_reflns_limit_h_max 14
_diffrn_reflns_limit_h_min -15
_diffrn_reflns_limit_k_max 15
_diffrn_reflns_limit_k_min -15
_diffrn_reflns_limit_l_max 23
_diffrn_reflns_limit_l_min -23
_diffrn_reflns_number 19544
_diffrn_reflns_point_group_measured_fraction_full 0.995
_diffrn_reflns_point_group_measured_fraction_max 0.866
_diffrn_reflns_theta_full 25.242
_diffrn_reflns_theta_max 28.993
_diffrn_reflns_theta_min 3.074
_diffrn_source 'rotating anode X-ray generator'
_diffrn_source_type micromax007
_exptl_absorpt_coefficient_mu 6.918
_exptl_absorpt_correction_T_max 1.00000
_exptl_absorpt_correction_T_min 0.40338
_exptl_absorpt_correction_type multi-scan
_exptl_absorpt_process_details
;
CrysAlisPro 1.171.39.43a (Rigaku Oxford Diffraction, 2018)
Empirical absorption correction using spherical harmonics,
 implemented in SCALE3 ABSPACK scaling algorithm.
;
_exptl_crystal_colour yellow
_exptl_crystal_colour_primary yellow
_exptl_crystal_density_diffrn 1.806
_exptl_crystal_description block
_exptl_crystal_F_000 1136
_exptl_crystal_size_max 0.3
_exptl_crystal_size_mid 0.2
_exptl_crystal_size_min 0.05
_refine_diff_density_max 0.982
_refine_diff_density_min -0.631
_refine_diff_density_rms 0.096
_refine_ls_extinction_method none
_refine_ls_goodness_of_fit_ref 0.878
_refine_ls_hydrogen_treatment constr
_refine_ls_matrix_type full
_refine_ls_number_parameters 271
_refine_ls_number_reflns 4990
_refine_ls_number_restraints 0
_refine_ls_restrained_S_all 0.878
_refine_ls_R_factor_all 0.0345
_refine_ls_R_factor_gt 0.0263
_refine_ls_shift/su_max 0.001
_refine_ls_shift/su_mean 0.000
_refine_ls_structure_factor_coef Fsqd
_refine_ls_weighting_details 'w=1/[\s^2^(Fo^2^)+(0.0553P)^2^] where P=(Fo^2^+2Fc^2^)/3'
_refine_ls_weighting_scheme calc
_refine_ls_wR_factor_gt 0.0680
_refine_ls_wR_factor_ref 0.0720
_reflns_Friedel_coverage 0.000
_reflns_number_gt 4261
_reflns_number_total 4990
_reflns_threshold_expression 'I > 2\s(I)'
_cod_data_source_file c8sc05563g2.cif
_cod_data_source_block msm-178_-50deg
_cod_database_code 1550718
_shelx_shelxl_version_number 2018/1
_chemical_oxdiff_formula 'C H N Au Cl'
_shelx_space_group_comment
;
The symmetry employed for this shelxl refinement is uniquely defined
by the following loop, which should always be used as a source of
symmetry information in preference to the above space-group names.
They are only intended as comments.
;
_shelx_estimated_absorpt_t_max 0.724
_shelx_estimated_absorpt_t_min 0.231
_reflns_odcompleteness_completeness 98.85
_reflns_odcompleteness_iscentric 1
_reflns_odcompleteness_theta 26.32
_olex2_refinement_description
;
1. Fixed Uiso
 At 1.2 times of:
  All C(H) groups
2.a Aromatic/amide H refined with riding coordinates:
 C005(H005), C009(H009), C00B(H00B), C00C(H00C), C00E(H00E), C00F(H00F),
 C00H(H00H), C00I(H00I), C00J(H00J), C00K(H00K), C00M(H00M), C00N(H00N),
 C00O(H00O), C00P(H00P), C00Q(H00Q), C00R(H00R), C00S(H00S), C00T(H00T),
 C00U(H00U)
;
_olex2_submission_special_instructions 'No special instructions were received'
_oxdiff_exptl_absorpt_empirical_details
;
Empirical correction (ABSPACK) includes:
- Absorption correction using spherical harmonics
- Frame scaling
;
_oxdiff_exptl_absorpt_empirical_full_max 1.817
_oxdiff_exptl_absorpt_empirical_full_min 0.702

loop_
_space_group_symop_operation_xyz
'x, y, z'
'-x, y+1/2, -z+1/2'
'-x, -y, -z'
'x, -y-1/2, z-1/2'

loop_
_atom_site_label
_atom_site_type_symbol
_atom_site_fract_x
_atom_site_fract_y
_atom_site_fract_z
_atom_site_U_iso_or_equiv
_atom_site_adp_type
_atom_site_occupancy
_atom_site_site_symmetry_order
_atom_site_calc_flag
_atom_site_refinement_flags_posn
Au01 Au 0.45804(2) 0.27576(2) 0.50195(2) 0.03580(7) Uani 1 1 d .
Cl02 Cl 0.12265(10) 0.09531(10) -0.02796(5) 0.0644(3) Uani 1 1 d .
N003 N 0.3052(3) 0.2064(3) 0.32408(19) 0.0425(7) Uani 1 1 d .
C004 C 0.5792(3) 0.3341(2) 0.60868(18) 0.0327(6) Uani 1 1 d .
C005 C 0.5227(3) 0.4935(3) 0.7891(2) 0.0427(8) Uani 1 1 d .
H005 H 0.541486 0.485108 0.846621 0.051 Uiso 1 1 calc R
C006 C 0.6974(3) 0.3051(3) 0.62836(19) 0.0314(6) Uani 1 1 d .
C007 C 0.1700(3) 0.1302(3) 0.07631(19) 0.0396(7) Uani 1 1 d .
C008 C 0.7972(3) 0.3620(3) 0.69451(18) 0.0334(6) Uani 1 1 d .
C009 C 0.4538(3) 0.5859(3) 0.7500(2) 0.0483(9) Uani 1 1 d .
H009 H 0.427760 0.642136 0.780739 0.058 Uiso 1 1 calc R
C00A C 0.7398(3) 0.2180(2) 0.5783(2) 0.0340(7) Uani 1 1 d .
C00B C 0.2204(4) 0.2368(3) 0.1001(2) 0.0456(8) Uani 1 1 d .
H00B H 0.224997 0.291413 0.060202 0.055 Uiso 1 1 calc R
C00C C 0.5647(3) 0.4126(3) 0.74436(19) 0.0372(7) Uani 1 1 d .
H00C H 0.613639 0.351330 0.772520 0.045 Uiso 1 1 calc R
C00D C 0.2552(3) 0.1815(3) 0.23936(19) 0.0359(7) Uani 1 1 d .
C00E C 0.8698(4) 0.1693(4) 0.4966(2) 0.0529(9) Uani 1 1 d .
H00E H 0.933287 0.189869 0.475962 0.063 Uiso 1 1 calc R
C00F C 0.8819(4) 0.2972(3) 0.7530(2) 0.0451(8) Uani 1 1 d .
H00F H 0.875932 0.215862 0.751751 0.054 Uiso 1 1 calc R
C00G C 0.3538(4) 0.2293(3) 0.3910(3) 0.0432(9) Uani 1 1 d .
C00H C 0.8125(3) 0.0640(3) 0.4751(2) 0.0488(9) Uani 1 1 d .
H00H H 0.834796 0.013648 0.438892 0.059 Uiso 1 1 calc R
C00I C 0.8351(4) 0.2449(3) 0.5481(2) 0.0447(8) Uani 1 1 d .
H00I H 0.876404 0.315626 0.562907 0.054 Uiso 1 1 calc R
C00J C 0.2023(3) 0.0753(3) 0.2151(2) 0.0424(8) Uani 1 1 d .
H00J H 0.196203 0.020682 0.254533 0.051 Uiso 1 1 calc R
C00K C 0.9757(3) 0.3505(4) 0.8136(2) 0.0582(11) Uani 1 1 d .
H00K H 1.031127 0.305248 0.853884 0.070 Uiso 1 1 calc R
C00L C 0.5366(3) 0.4195(3) 0.65885(18) 0.0324(6) Uani 1 1 d .
C00M C 0.2639(4) 0.2637(3) 0.1823(3) 0.0448(8) Uani 1 1 d .
H00M H 0.299035 0.336530 0.199635 0.054 Uiso 1 1 calc R
C00N C 0.7220(3) 0.0339(3) 0.5079(2) 0.0438(8) Uani 1 1 d .
H00N H 0.684569 -0.039058 0.495508 0.053 Uiso 1 1 calc R
C00O C 0.1586(3) 0.0504(3) 0.1325(2) 0.0449(8) Uani 1 1 d .
H00O H 0.121043 -0.021300 0.114711 0.054 Uiso 1 1 calc R
C00P C 0.8109(3) 0.4819(3) 0.6970(2) 0.0420(7) Uani 1 1 d .
H00P H 0.754998 0.527987 0.657660 0.050 Uiso 1 1 calc R
C00Q C 0.4229(3) 0.5955(3) 0.6643(2) 0.0464(8) Uani 1 1 d .
H00Q H 0.375981 0.658423 0.636963 0.056 Uiso 1 1 calc R
C00R C 0.6854(3) 0.1094(3) 0.55856(18) 0.0360(7) Uani 1 1 d .
H00R H 0.623182 0.087410 0.580009 0.043 Uiso 1 1 calc R
C00S C 0.9876(3) 0.4687(5) 0.8147(2) 0.0607(11) Uani 1 1 d .
H00S H 1.051584 0.504571 0.855221 0.073 Uiso 1 1 calc R
C00T C 0.9057(3) 0.5345(4) 0.7564(3) 0.0546(10) Uani 1 1 d .
H00T H 0.914047 0.615617 0.756915 0.066 Uiso 1 1 calc R
C00U C 0.4615(2) 0.5120(3) 0.6199(2) 0.0375(7) Uani 1 1 d .
H00U H 0.436870 0.517217 0.561934 0.045 Uiso 1 1 calc R

loop_
_atom_site_aniso_label
_atom_site_aniso_U_11
_atom_site_aniso_U_22
_atom_site_aniso_U_33
_atom_site_aniso_U_23
_atom_site_aniso_U_13
_atom_site_aniso_U_12
Au01 0.04086(9) 0.03616(10) 0.02950(9) -0.00532(4) 0.00956(6) -0.00550(5)
Cl02 0.0790(7) 0.0769(7) 0.0329(5) -0.0103(5) 0.0111(4) -0.0103(5)
N003 0.0381(15) 0.0477(17) 0.0396(17) -0.0118(13) 0.0087(13) -0.0038(12)
C004 0.0421(16) 0.0263(15) 0.0313(15) -0.0017(13) 0.0139(13) -0.0071(13)
C005 0.0487(17) 0.051(2) 0.0313(17) -0.0100(15) 0.0173(14) -0.0135(18)
C006 0.0419(17) 0.0274(14) 0.0265(15) 0.0005(12) 0.0131(13) -0.0031(13)
C007 0.0372(16) 0.0488(19) 0.0320(16) -0.0072(15) 0.0094(13) 0.0010(15)
C008 0.0391(16) 0.0367(16) 0.0274(15) -0.0020(13) 0.0146(13) -0.0018(13)
C009 0.056(2) 0.0446(19) 0.052(2) -0.0135(19) 0.0277(19) -0.0048(18)
C00A 0.0431(18) 0.0316(18) 0.0270(16) 0.0020(12) 0.0102(14) 0.0018(13)
C00B 0.051(2) 0.0459(19) 0.042(2) 0.0018(16) 0.0176(17) -0.0043(16)
C00C 0.0433(17) 0.0378(16) 0.0301(16) -0.0026(14) 0.0110(14) -0.0081(15)
C00D 0.0327(15) 0.0409(17) 0.0322(16) -0.0058(15) 0.0071(13) -0.0021(14)
C00E 0.065(2) 0.059(2) 0.048(2) -0.0072(19) 0.0358(19) -0.002(2)
C00F 0.053(2) 0.0459(19) 0.0360(19) 0.0025(15) 0.0125(17) 0.0023(16)
C00G 0.044(2) 0.041(2) 0.042(2) -0.0064(16) 0.0109(17) -0.0006(15)
C00H 0.070(2) 0.0420(19) 0.0390(19) -0.0076(16) 0.0234(18) 0.0046(18)
C00I 0.054(2) 0.0421(17) 0.043(2) -0.0072(16) 0.0230(18) -0.0111(16)
C00J 0.0473(18) 0.0404(18) 0.0390(18) 0.0026(15) 0.0126(15) -0.0041(15)
C00K 0.0403(19) 0.098(4) 0.0327(19) 0.003(2) 0.0069(15) 0.008(2)
C00L 0.0351(15) 0.0347(16) 0.0299(15) -0.0021(13) 0.0137(12) -0.0100(13)
C00M 0.049(2) 0.0381(18) 0.047(2) -0.0070(16) 0.0136(17) -0.0106(15)
C00N 0.063(2) 0.0301(16) 0.0359(18) -0.0060(14) 0.0121(16) -0.0015(15)
C00O 0.0493(19) 0.0396(18) 0.0412(19) -0.0096(15) 0.0071(15) -0.0115(15)
C00P 0.0398(16) 0.0433(19) 0.0457(19) -0.0063(16) 0.0175(14) -0.0041(15)
C00Q 0.0488(19) 0.0378(18) 0.055(2) -0.0013(17) 0.0188(17) 0.0025(16)
C00R 0.0452(17) 0.0314(16) 0.0310(16) 0.0010(13) 0.0113(13) -0.0022(14)
C00S 0.046(2) 0.092(3) 0.045(2) -0.032(2) 0.0170(17) -0.019(2)
C00T 0.049(2) 0.056(2) 0.065(3) -0.024(2) 0.0277(19) -0.0165(18)
C00U 0.0390(15) 0.0410(18) 0.0336(16) -0.0019(14) 0.0128(13) -0.0036(15)

loop_
_atom_type_symbol
_atom_type_description
_atom_type_scat_dispersion_real
_atom_type_scat_dispersion_imag
_atom_type_scat_source
C C 0.0033 0.0016 'International Tables Vol C Tables 4.2.6.8 and 6.1.1.4'
H H 0.0000 0.0000 'International Tables Vol C Tables 4.2.6.8 and 6.1.1.4'
Au Au -2.0133 8.8022 'International Tables Vol C Tables 4.2.6.8 and 6.1.1.4'
Cl Cl 0.1484 0.1585 'International Tables Vol C Tables 4.2.6.8 and 6.1.1.4'
N N 0.0061 0.0033 'International Tables Vol C Tables 4.2.6.8 and 6.1.1.4'

loop_
_geom_angle_atom_site_label_1
_geom_angle_atom_site_label_2
_geom_angle_atom_site_label_3
_geom_angle
C00G Au01 C004 172.57(14)
C00G N003 C00D 174.4(4)
C006 C004 Au01 120.5(2)
C006 C004 C00L 121.0(3)
C00L C004 Au01 118.1(2)
C009 C005 H005 119.8
C009 C005 C00C 120.4(3)
C00C C005 H005 119.8
C004 C006 C008 124.7(3)
C004 C006 C00A 120.9(3)
C008 C006 C00A 114.2(3)
C00B C007 Cl02 118.9(3)
C00O C007 Cl02 119.5(3)
C00O C007 C00B 121.6(3)
C00F C008 C006 121.2(3)
C00F C008 C00P 117.8(3)
C00P C008 C006 120.9(3)
C005 C009 H009 120.3
C005 C009 C00Q 119.4(3)
C00Q C009 H009 120.3
C00I C00A C006 120.0(3)
C00I C00A C00R 117.7(3)
C00R C00A C006 122.3(3)
C007 C00B H00B 120.1
C00M C00B C007 119.7(3)
C00M C00B H00B 120.1
C005 C00C H00C 119.0
C005 C00C C00L 121.9(3)
C00L C00C H00C 119.0
C00J C00D N003 119.6(3)
C00J C00D C00M 121.5(3)
C00M C00D N003 118.9(3)
C00H C00E H00E 119.6
C00H C00E C00I 120.8(3)
C00I C00E H00E 119.6
C008 C00F H00F 119.5
C008 C00F C00K 121.0(4)
C00K C00F H00F 119.5
N003 C00G Au01 171.8(3)
C00E C00H H00H 120.6
C00E C00H C00N 118.8(3)
C00N C00H H00H 120.6
C00A C00I H00I 119.5
C00E C00I C00A 121.0(3)
C00E C00I H00I 119.5
C00D C00J H00J 120.5
C00O C00J C00D 119.1(3)
C00O C00J H00J 120.5
C00F C00K H00K 119.9
C00S C00K C00F 120.1(4)
C00S C00K H00K 119.9
C00C C00L C004 123.5(3)
C00C C00L C00U 116.5(3)
C00U C00L C004 119.9(3)
C00B C00M C00D 118.6(3)
C00B C00M H00M 120.7
C00D C00M H00M 120.7
C00H C00N H00N 119.5
C00H C00N C00R 120.9(3)
C00R C00N H00N 119.5
C007 C00O C00J 119.5(3)
C007 C00O H00O 120.2
C00J C00O H00O 120.2
C008 C00P H00P 119.5
C00T C00P C008 121.0(4)
C00T C00P H00P 119.5
C009 C00Q H00Q 120.1
C00U C00Q C009 119.7(3)
C00U C00Q H00Q 120.1
C00A C00R H00R 119.6
C00N C00R C00A 120.8(3)
C00N C00R H00R 119.6
C00K C00S H00S 120.1
C00T C00S C00K 119.8(3)
C00T C00S H00S 120.1
C00P C00T H00T 119.9
C00S C00T C00P 120.2(4)
C00S C00T H00T 119.9
C00L C00U H00U 119.1
C00Q C00U C00L 121.9(3)
C00Q C00U H00U 119.1

loop_
_geom_bond_atom_site_label_1
_geom_bond_atom_site_label_2
_geom_bond_distance
Au01 C004 2.038(3)
Au01 C00G 1.977(4)
Cl02 C007 1.736(3)
N003 C00D 1.408(4)
N003 C00G 1.136(5)
C004 C006 1.352(4)
C004 C00L 1.484(4)
C005 H005 0.9400
C005 C009 1.375(5)
C005 C00C 1.385(5)
C006 C008 1.495(4)
C006 C00A 1.496(4)
C007 C00B 1.368(5)
C007 C00O 1.363(5)
C008 C00F 1.383(5)
C008 C00P 1.391(5)
C009 H009 0.9400
C009 C00Q 1.395(5)
C00A C00I 1.392(5)
C00A C00R 1.396(4)
C00B H00B 0.9400
C00B C00M 1.369(5)
C00C H00C 0.9400
C00C C00L 1.393(4)
C00D C00J 1.374(5)
C00D C00M 1.384(5)
C00E H00E 0.9400
C00E C00H 1.378(6)
C00E C00I 1.383(5)
C00F H00F 0.9400
C00F C00K 1.392(5)
C00H H00H 0.9400
C00H C00N 1.378(5)
C00I H00I 0.9400
C00J H00J 0.9400
C00J C00O 1.369(5)
C00K H00K 0.9400
C00K C00S 1.369(6)
C00L C00U 1.408(4)
C00M H00M 0.9400
C00N H00N 0.9400
C00N C00R 1.383(4)
C00O H00O 0.9400
C00P H00P 0.9400
C00P C00T 1.384(5)
C00Q H00Q 0.9400
C00Q C00U 1.382(5)
C00R H00R 0.9400
C00S H00S 0.9400
C00S C00T 1.371(6)
C00T H00T 0.9400
C00U H00U 0.9400
